data_4300365
loop_
_publ_author_name
'Kjell Ove Kongshaug'
'Fjellvag, Helmer'

_publ_section_title
;
Design of novel bilayer compounds of CPO-8 type containing 1D channels
;
_journal_name_full 'Inorganic Chemistry'
_journal_paper_doi 10.1021/ic050662v
_journal_year 2006
_chemical_formula_sum 'C14 H15 N2 O6.5 Zn'
_chemical_formula_weight 380.65
_space_group_IT_number 15
_symmetry_cell_setting monoclinic
_symmetry_space_group_name_Hall '-C 2yc'
_symmetry_space_group_name_H-M 'C 1 2/c 1'
_cell_angle_alpha 90.00
_cell_angle_beta 114.0290(10)
_cell_angle_gamma 90.00
_cell_formula_units_Z 8
_cell_length_a 26.5106(19)
_cell_length_b 7.4518(5)
_cell_length_c 16.3890(12)
_cell_measurement_temperature 273(2)
_cell_volume 2957.1(4)
_diffrn_ambient_temperature 298
_exptl_crystal_density_diffrn 1.710
_cod_depositor_comments
;
The following automatic conversions were performed:
'_symmetry_cell_setting' value 'Monoclinic' changed to 'monoclinic'
according to '/home/saulius/struct/CIF-dictionaries/cif_core.dic'
dictionary named 'cif_core.dic' version 2.4.1 from 2010-06-29.

Automatic conversion script
Id: cif_fix_enum 1527 2010-12-29 10:47:43Z saulius 
;
_cod_original_sg_symbol_H-M 'C 2/c'
_cod_original_formula_sum 'C14 H15 N2 O6.50 Zn'
_cod_database_code 4300365

loop_
_symmetry_equiv_pos_as_xyz
'x, y, z'
'-x, y, -z+1/2'
'x+1/2, y+1/2, z'
'-x+1/2, y+1/2, -z+1/2'
'-x, -y, -z'
'x, -y, z-1/2'
'-x+1/2, -y+1/2, -z'
'x+1/2, -y+1/2, z-1/2'

loop_
_atom_site_label
_atom_site_type_symbol
_atom_site_fract_x
_atom_site_fract_y
_atom_site_fract_z
_atom_site_U_iso_or_equiv
_atom_site_adp_type
_atom_site_occupancy
_atom_site_symmetry_multiplicity
_atom_site_calc_flag
_atom_site_refinement_flags
_atom_site_disorder_assembly
_atom_site_disorder_group
Zn1 Zn 0.160943(12) 0.21226(4) 0.172615(18) 0.02157(11) Uani 1 1 d . . .
O1 O 0.16217(8) 0.2130(2) 0.29318(12) 0.0279(4) Uani 1 1 d . . .
O2 O 0.20388(8) -0.0521(3) 0.33410(12) 0.0337(5) Uani 1 1 d . . .
O3 O 0.17113(8) 0.4710(2) 0.15889(12) 0.0278(4) Uani 1 1 d . . .
O4 O 0.14786(9) 0.3706(3) 0.02165(13) 0.0381(5) Uani 1 1 d . . .
N1 N 0.23208(8) 0.1095(3) 0.16340(13) 0.0213(4) Uani 1 1 d . . .
H1A H 0.2500 0.1976 0.1487 0.026 Uiso 1 1 calc R . .
H1B H 0.2549 0.0633 0.2163 0.026 Uiso 1 1 calc R . .
N2 N 0.09912(8) 0.0358(3) 0.10467(14) 0.0247(5) Uani 1 1 d . . .
C1 C 0.18922(10) 0.1262(3) 0.44383(16) 0.0193(5) Uani 1 1 d . . .
C2 C 0.17404(10) 0.2921(3) 0.46555(16) 0.0200(5) Uani 1 1 d . . .
H2 H 0.1600 0.3801 0.4218 0.024 Uiso 1 1 calc R . .
C3 C 0.17967(10) 0.3275(3) 0.55235(16) 0.0197(5) Uani 1 1 d . . .
C4 C 0.20033(10) -0.1941(3) 0.11720(16) 0.0201(5) Uani 1 1 d . . .
H4 H 0.2039 -0.2163 0.1752 0.024 Uiso 1 1 calc R . .
C5 C 0.21555(10) -0.0283(3) 0.09586(16) 0.0192(5) Uani 1 1 d . . .
C6 C 0.20982(10) 0.0063(3) 0.00925(16) 0.0200(5) Uani 1 1 d . . .
H6 H 0.2197 0.1178 -0.0051 0.024 Uiso 1 1 calc R . .
C7 C 0.18542(10) 0.0891(3) 0.35092(16) 0.0213(5) Uani 1 1 d . . .
C8 C 0.16468(10) 0.4932(3) 0.07761(17) 0.0227(5) Uani 1 1 d . . .
C9 C 0.07830(11) 0.0131(4) 0.01565(18) 0.0273(6) Uani 1 1 d . . .
H9 H 0.0849 0.1009 -0.0191 0.033 Uiso 1 1 calc R . .
C10 C 0.04739(11) -0.1358(4) -0.02626(18) 0.0293(6) Uani 1 1 d . . .
H10 H 0.0338 -0.1465 -0.0881 0.035 Uiso 1 1 calc R . .
C11 C 0.03653(11) -0.2699(4) 0.02391(18) 0.0275(6) Uani 1 1 d . . .
C12 C 0.05704(12) -0.2426(4) 0.1156(2) 0.0352(7) Uani 1 1 d . . .
H12 H 0.0501 -0.3266 0.1517 0.042 Uiso 1 1 calc R . .
C13 C 0.08765(12) -0.0913(4) 0.15328(19) 0.0336(7) Uani 1 1 d . . .
H13 H 0.1010 -0.0762 0.2148 0.040 Uiso 1 1 calc R . .
C14 C 0.00533(12) -0.4305(4) -0.02036(19) 0.0338(7) Uani 1 1 d . . .
H14 H -0.0081 -0.4349 -0.0823 0.041 Uiso 1 1 calc R . .
OW1 O 0.0000 0.9459(9) 0.2500 0.121(2) Uani 1 2 d S . .
OW2 O 0.05310(17) 0.3528(8) 0.2530(3) 0.142(2) Uani 1 1 d . . .
OW3 O 0.0873(3) 0.3060(7) 0.8406(2) 0.174(3) Uani 1 1 d . . .

loop_
_atom_site_aniso_label
_atom_site_aniso_U_11
_atom_site_aniso_U_22
_atom_site_aniso_U_33
_atom_site_aniso_U_23
_atom_site_aniso_U_13
_atom_site_aniso_U_12
Zn1 0.03218(18) 0.01691(17) 0.01709(17) -0.00211(12) 0.01154(12) -0.00556(12)
O1 0.0439(11) 0.0249(10) 0.0168(9) 0.0037(8) 0.0142(8) 0.0042(8)
O2 0.0505(12) 0.0310(11) 0.0223(10) -0.0029(8) 0.0174(9) 0.0121(9)
O3 0.0441(11) 0.0192(9) 0.0254(10) 0.0039(8) 0.0195(8) -0.0019(8)
O4 0.0583(13) 0.0214(10) 0.0296(11) -0.0032(9) 0.0130(10) -0.0115(9)
N1 0.0303(11) 0.0177(10) 0.0143(10) -0.0018(8) 0.0075(9) -0.0034(8)
N2 0.0281(11) 0.0228(11) 0.0231(11) -0.0024(9) 0.0103(9) -0.0067(9)
C1 0.0220(12) 0.0205(12) 0.0152(12) -0.0021(10) 0.0074(10) -0.0026(9)
C2 0.0256(12) 0.0167(12) 0.0173(12) 0.0030(10) 0.0084(10) 0.0004(10)
C3 0.0256(12) 0.0163(11) 0.0184(12) -0.0014(9) 0.0100(10) -0.0018(9)
C4 0.0276(12) 0.0182(12) 0.0153(12) 0.0013(10) 0.0095(10) 0.0019(10)
C5 0.0240(12) 0.0178(11) 0.0158(11) -0.0020(10) 0.0080(9) 0.0003(9)
C6 0.0262(12) 0.0165(11) 0.0195(12) 0.0018(10) 0.0115(10) -0.0018(9)
C7 0.0254(12) 0.0218(12) 0.0186(12) -0.0012(10) 0.0106(10) -0.0021(10)
C8 0.0284(13) 0.0183(12) 0.0227(13) 0.0022(11) 0.0117(10) 0.0003(10)
C9 0.0309(13) 0.0255(13) 0.0240(13) 0.0018(11) 0.0096(11) -0.0026(11)
C10 0.0318(14) 0.0303(14) 0.0219(13) -0.0037(11) 0.0068(11) -0.0055(11)
C11 0.0269(13) 0.0246(13) 0.0282(14) -0.0036(11) 0.0084(11) -0.0051(11)
C12 0.0447(17) 0.0313(15) 0.0284(15) -0.0008(12) 0.0136(13) -0.0172(13)
C13 0.0436(16) 0.0347(16) 0.0230(14) -0.0069(12) 0.0142(12) -0.0164(13)
C14 0.0383(15) 0.0314(15) 0.0265(15) -0.0069(12) 0.0077(12) -0.0111(12)
OW1 0.148(5) 0.132(5) 0.121(5) 0.000 0.094(4) 0.000
OW2 0.101(3) 0.238(6) 0.074(3) 0.010(3) 0.021(2) 0.058(3)
OW3 0.306(8) 0.130(4) 0.043(2) -0.015(2) 0.029(3) -0.069(4)

loop_
_geom_bond_atom_site_label_1
_geom_bond_atom_site_label_2
_geom_bond_distance
_geom_bond_site_symmetry_2
_geom_bond_publ_flag
Zn1 O1 1.9630(18) . ?
Zn1 O3 1.9726(18) . ?
Zn1 N2 2.042(2) . ?
Zn1 N1 2.097(2) . ?
O1 C7 1.286(3) . ?
O2 C7 1.237(3) . ?
O3 C8 1.283(3) . ?
O4 C8 1.242(3) . ?
N1 C5 1.441(3) . ?
N2 C9 1.344(3) . ?
N2 C13 1.350(4) . ?
C1 C2 1.390(3) . ?
C1 C6 1.395(3) 6_556 ?
C1 C7 1.510(3) . ?
C2 C3 1.394(3) . ?
C3 C4 1.394(3) 6_556 ?
C3 C8 1.500(3) 6_566 ?
C4 C5 1.388(3) . ?
C4 C3 1.394(3) 6 ?
C5 C6 1.389(3) . ?
C6 C1 1.395(3) 6 ?
C8 C3 1.500(3) 6_565 ?
C9 C10 1.384(4) . ?
C10 C11 1.397(4) . ?
C11 C12 1.390(4) . ?
C11 C14 1.467(4) . ?
C12 C13 1.379(4) . ?
C14 C14 1.324(6) 5_545 ?
